data_2003520
loop_
_publ_author_name
'Kubicki, M.'
'Borowiak, T.'
'Antkowiak, W. Z.'

_publ_section_title
;
 10-Hydroxybenzo[<i>h</i>]quinoline
;
_journal_issue 6
_journal_name_full 'Acta Crystallographica Section C'
_journal_page_first 1173
_journal_page_last 1175
_journal_paper_doi 10.1107/S010827019401379X
_journal_volume 51
_journal_year 1995
_chemical_compound_source ' synthesized from CH~2~Cl~2~--benzene system'
_chemical_formula_moiety 'C13 H9 N O'
_chemical_formula_sum 'C13 H9 N O'
_chemical_formula_weight 195.21
_chemical_name_systematic
;
 10-Hydroxybenzo[h]quinoline
;
_space_group_IT_number 29
_symmetry_cell_setting orthorhombic
_symmetry_space_group_name_Hall 'P 2c -2b'
_symmetry_space_group_name_H-M 'P b c 21'
_audit_creation_method SHELXL
_cell_angle_alpha 90.00
_cell_angle_beta 90.00
_cell_angle_gamma 90.00
_cell_formula_units_Z 8
_cell_length_a 4.6530(4)
_cell_length_b 15.1910(10)
_cell_length_c 26.902(2)
_cell_measurement_reflns_used 15
_cell_measurement_temperature 293(2)
_cell_measurement_theta_max 37.54
_cell_measurement_theta_min 19.35
_cell_volume 1901.5(2)
_computing_cell_refinement 'P2~1~ Standard'
_computing_data_collection 'P2~1~ Standard'
_computing_data_reduction 'PRADIR (Jask\'olski, 1990)'
_computing_molecular_graphics 'Stereochemical Workstation (1989)'
_computing_publication_material SHELXL93
_computing_structure_refinement 'SHELXL93 (Sheldrick, 1994)'
_computing_structure_solution 'SHELXS86 (Sheldrick, 1990)'
_diffrn_ambient_temperature 293(2)
_diffrn_measurement_device 'Syntex P2~1~'
_diffrn_measurement_method \w/2\q
_diffrn_radiation_monochromator graphite
_diffrn_radiation_source 'fine-focus sealed tube'
_diffrn_radiation_type CuK\a
_diffrn_radiation_wavelength 1.54178
_diffrn_reflns_av_R_equivalents 0.0000
_diffrn_reflns_av_sigmaI/netI 0.0176
_diffrn_reflns_limit_h_max 5
_diffrn_reflns_limit_h_min 0
_diffrn_reflns_limit_k_max 16
_diffrn_reflns_limit_k_min 0
_diffrn_reflns_limit_l_max 29
_diffrn_reflns_limit_l_min 0
_diffrn_reflns_number 1312
_diffrn_reflns_theta_max 57.34
_diffrn_reflns_theta_min 3.29
_diffrn_standards_decay_% 1.5
_diffrn_standards_interval_count 100
_diffrn_standards_number 2
_exptl_absorpt_coefficient_mu 0.695
_exptl_absorpt_correction_type none
_exptl_crystal_colour colorless
_exptl_crystal_density_diffrn 1.364
_exptl_crystal_description prism
_exptl_crystal_F_000 816
_exptl_crystal_size_max 0.35
_exptl_crystal_size_mid 0.20
_exptl_crystal_size_min 0.15
_refine_diff_density_max 0.117
_refine_diff_density_min -0.131
_refine_ls_abs_structure_details 'Flack H D (1983), Acta Cryst. A39, 876-881'
_refine_ls_abs_structure_Flack -0.32(56)
_refine_ls_extinction_coef 0.0048(4)
_refine_ls_extinction_method 'SHELXL93 (Sheldrick, 1994)'
_refine_ls_goodness_of_fit_all 1.213
_refine_ls_goodness_of_fit_obs 1.260
_refine_ls_hydrogen_treatment 'noref except H10A and H10B, which were refined isotropically'
_refine_ls_matrix_type fullcycle
_refine_ls_number_parameters 280
_refine_ls_number_reflns 1306
_refine_ls_number_restraints 1
_refine_ls_restrained_S_all 1.710
_refine_ls_restrained_S_obs 1.259
_refine_ls_R_factor_all 0.0559
_refine_ls_R_factor_obs 0.0383
_refine_ls_shift/esd_max 0.000
_refine_ls_shift/esd_mean 0.000
_refine_ls_structure_factor_coef Fsqd
_refine_ls_weighting_scheme
; calc w=1/[\s~2~(F~o~^2^) + (0.0150P)^2^ + 0.9500P] where
 P=(F~o~^2^ + 2F~c~^2^)/3
;
_refine_ls_wR_factor_all 0.1128
_refine_ls_wR_factor_obs 0.0767
_reflns_number_observed 1076
_reflns_number_total 1312
_reflns_observed_criterion >2sigma(I)
_cod_data_source_file as1144.cif
_cod_data_source_block zie4
_cod_database_code 2003520

loop_
_symmetry_equiv_pos_as_xyz
'x, y, z'
'-x, y+1/2, z'
'x, -y+1/2, z+1/2'
'-x, -y, z+1/2'

loop_
_atom_site_aniso_label
_atom_site_aniso_U_11
_atom_site_aniso_U_12
_atom_site_aniso_U_13
_atom_site_aniso_U_22
_atom_site_aniso_U_23
_atom_site_aniso_U_33
N1A 0.062(2) -0.002(2) 0.002(2) 0.049(2) -0.006(2) 0.059(2)
C2A 0.067(3) -0.004(3) -0.002(3) 0.063(3) -0.015(2) 0.062(3)
C3A 0.067(3) -0.002(3) -0.006(3) 0.086(4) -0.008(3) 0.052(3)
C4A 0.066(3) 0.008(3) -0.003(3) 0.068(3) 0.009(2) 0.052(3)
C4aA 0.057(3) 0.003(2) 0.009(2) 0.050(3) 0.003(2) 0.047(2)
C5A 0.075(3) -0.003(3) 0.002(3) 0.048(2) 0.008(2) 0.067(3)
C6A 0.081(4) -0.013(3) 0.006(3) 0.049(3) -0.002(2) 0.066(3)
C6aA 0.057(3) -0.004(2) 0.008(2) 0.064(3) -0.005(2) 0.046(3)
C7A 0.060(3) -0.010(3) 0.004(3) 0.089(4) -0.010(3) 0.052(3)
C8A 0.060(3) -0.006(3) 0.000(3) 0.115(4) -0.015(3) 0.049(3)
C9A 0.061(3) 0.024(3) 0.002(2) 0.102(4) 0.011(3) 0.044(3)
C10A 0.055(3) 0.008(2) 0.008(2) 0.061(3) 0.003(2) 0.056(3)
O10A 0.089(3) 0.013(2) -0.004(2) 0.056(2) 0.009(2) 0.084(2)
C10aA 0.048(3) 0.004(2) 0.008(2) 0.054(3) -0.001(2) 0.044(2)
C10bA 0.051(3) -0.001(2) 0.008(2) 0.052(3) 0.001(2) 0.040(2)
N1B 0.059(3) -0.005(2) -0.007(2) 0.058(2) 0.008(2) 0.070(2)
C2B 0.066(3) -0.002(3) -0.006(3) 0.051(3) 0.001(3) 0.100(4)
C3B 0.065(3) -0.003(3) 0.008(3) 0.069(3) -0.027(3) 0.096(4)
C4B 0.062(3) -0.011(3) 0.004(3) 0.072(3) -0.022(3) 0.067(3)
C4aB 0.050(3) -0.013(2) 0.004(2) 0.057(3) -0.007(2) 0.055(3)
C5B 0.073(3) -0.011(3) 0.000(3) 0.068(3) 0.001(2) 0.049(3)
C6B 0.075(3) -0.004(3) -0.012(3) 0.063(3) 0.007(2) 0.052(3)
C6aB 0.054(3) -0.011(2) -0.009(2) 0.050(2) 0.000(2) 0.055(3)
C7B 0.057(3) 0.000(3) -0.005(3) 0.054(3) -0.011(3) 0.082(4)
C8B 0.054(3) -0.001(3) 0.003(3) 0.074(3) -0.030(3) 0.087(4)
C9B 0.060(3) -0.013(3) 0.005(3) 0.082(3) -0.014(3) 0.055(3)
C10B 0.059(3) -0.012(3) 0.001(2) 0.066(3) -0.002(2) 0.047(3)
O10B 0.083(3) -0.007(2) 0.002(2) 0.108(3) 0.020(2) 0.063(2)
C10aB 0.043(2) -0.010(2) 0.000(2) 0.054(2) -0.005(2) 0.050(2)
C10bB 0.048(3) -0.012(2) -0.005(2) 0.047(2) -0.001(2) 0.053(3)

loop_
_atom_site_label
_atom_site_occupancy
_atom_site_fract_x
_atom_site_fract_y
_atom_site_fract_z
_atom_site_U_iso_or_equiv
_atom_site_thermal_displace_type
_atom_site_calc_flag
_atom_site_refinement_flags
_atom_site_type_symbol
N1A 1 1.0034(9) 1.0843(2) 0.19974(14) 0.0568(10) Uani d . N
C2A 1 1.1949(11) 1.0912(3) 0.2364(2) 0.0637(13) Uani d . C
H2A 1 1.2638 1.1468 0.2446 0.076 Uiso calc R H
C3A 1 1.2955(11) 1.0195(4) 0.2626(2) 0.0684(14) Uani d . C
H3A 1 1.4292 1.0273 0.2880 0.082 Uiso calc R H
C4A 1 1.1979(10) 0.9372(3) 0.2512(2) 0.0624(13) Uani d . C
H4A 1 1.2642 0.8884 0.2687 0.075 Uiso calc R H
C4aA 1 0.9963(10) 0.9272(3) 0.2129(2) 0.0516(11) Uani d . C
C5A 1 0.8866(11) 0.8426(3) 0.1987(2) 0.0636(13) Uani d . C
H5A 1 0.9511 0.7921 0.2148 0.076 Uiso calc R H
C6A 1 0.6899(11) 0.8364(3) 0.1622(2) 0.0656(14) Uani d . C
H6A 1 0.6204 0.7810 0.1537 0.079 Uiso calc R H
C6aA 1 0.5831(10) 0.9113(3) 0.1357(2) 0.0558(12) Uani d . C
C7A 1 0.3734(11) 0.9023(4) 0.0990(2) 0.0671(14) Uani d . C
H7A 1 0.3014 0.8469 0.0912 0.081 Uiso calc R H
C8A 1 0.2742(12) 0.9748(4) 0.0746(2) 0.0745(15) Uani d . C
H8A 1 0.1324 0.9683 0.0505 0.089 Uiso calc R H
C9A 1 0.3794(11) 1.0571(4) 0.0849(2) 0.0690(15) Uani d . C
H9A 1 0.3092 1.1056 0.0676 0.083 Uiso calc R H
C10A 1 0.5907(10) 1.0688(3) 0.1210(2) 0.0571(12) Uani d . C
O10A 1 0.6961(8) 1.1515(2) 0.12983(14) 0.0762(10) Uani d . O
H10A 1 0.8552(119) 1.1531(33) 0.1723(21) 0.106(18) Uiso d . H
C10aA 1 0.6929(9) 0.9956(3) 0.1483(2) 0.0486(11) Uani d . C
C10bA 1 0.9016(9) 1.0025(3) 0.1878(2) 0.0480(11) Uani d . C
N1B 1 0.0295(9) 0.3704(2) 0.39230(15) 0.0621(10) Uani d . N
C2B 1 -0.1629(11) 0.4246(3) 0.4131(2) 0.0723(15) Uani d . C
H2B 1 -0.2410 0.4691 0.3936 0.087 Uiso calc R H
C3B 1 -0.2514(12) 0.4181(4) 0.4617(2) 0.077(2) Uani d . C
H3B 1 -0.3860 0.4573 0.4745 0.092 Uiso calc R H
C4B 1 -0.1385(11) 0.3533(3) 0.4909(2) 0.0669(13) Uani d . C
H4B 1 -0.1956 0.3482 0.5239 0.080 Uiso calc R H
C4aB 1 0.0618(10) 0.2947(3) 0.4714(2) 0.0541(12) Uani d . C
C5B 1 0.1861(11) 0.2256(3) 0.4993(2) 0.0634(13) Uani d . C
H5B 1 0.1328 0.2183 0.5324 0.076 Uiso calc R H
C6B 1 0.3795(12) 0.1703(3) 0.4792(2) 0.0634(13) Uani d . C
H6B 1 0.4564 0.1256 0.4988 0.076 Uiso calc R H
C6aB 1 0.4708(10) 0.1782(3) 0.4284(2) 0.0533(12) Uani d . C
C7B 1 0.6763(11) 0.1209(3) 0.4080(2) 0.0643(13) Uani d . C
H7B 1 0.7542 0.0759 0.4272 0.077 Uiso calc R H
C8B 1 0.7608(11) 0.1317(3) 0.3596(2) 0.0715(15) Uani d . C
H8B 1 0.8982 0.0941 0.3463 0.086 Uiso calc R H
C9B 1 0.6460(11) 0.1974(3) 0.3305(2) 0.0658(13) Uani d . C
H9B 1 0.7054 0.2029 0.2976 0.079 Uiso calc R H
C10B 1 0.4467(10) 0.2542(3) 0.3490(2) 0.0576(12) Uani d . C
O10B 1 0.3330(8) 0.3175(3) 0.31866(13) 0.0848(11) Uani d . O
H10B 1 0.1501(87) 0.3681(24) 0.3442(15) 0.053(11) Uiso d . H
C10aB 1 0.3530(9) 0.2464(3) 0.3991(2) 0.0491(10) Uani d . C
C10bB 1 0.1455(10) 0.3050(3) 0.4211(2) 0.0494(11) Uani d . C

loop_
_atom_type_symbol
_atom_type_description
_atom_type_scat_source
_atom_type_scat_dispersion_real
_atom_type_scat_dispersion_imag
C C 'International Tables Vol C Tables 4.2.6.8 and 6.1.1.4' 0.0181 0.009
H H 'International Tables Vol C Tables 4.2.6.8 and 6.1.1.4' 0.0000 0.000
N N 'International Tables Vol C Tables 4.2.6.8 and 6.1.1.4' 0.0311 0.018
O O 'International Tables Vol C Tables 4.2.6.8 and 6.1.1.4' 0.0492 0.032

loop_
_geom_angle_atom_site_label_1
_geom_angle_atom_site_label_2
_geom_angle_atom_site_label_3
_geom_angle
_geom_angle_publ_flag
C2A N1A C10bA 118.5(4) yes
C2A N1A H10A 130(2) ?
C10bA N1A H10A 112(2) ?
N1A C2A C3A 123.0(5) yes
N1A C2A H2A 119 ?
C3A C2A H2A 119 ?
C4A C3A C2A 119.7(5) yes
C4A C3A H3A 120 ?
C2A C3A H3A 120 ?
C3A C4A C4aA 119.1(5) yes
C3A C4A H4A 121 ?
C4aA C4A H4A 121 ?
C10bA C4aA C4A 118.5(4) yes
C10bA C4aA C5A 119.5(4) yes
C4A C4aA C5A 122.0(4) yes
C6A C5A C4aA 119.9(5) yes
C6A C5A H5A 120 ?
C4aA C5A H5A 120 ?
C5A C6A C6aA 123.0(4) yes
C5A C6A H6A 119 ?
C6aA C6A H6A 119 ?
C7A C6aA C10aA 120.6(4) yes
C7A C6aA C6A 121.2(5) yes
C10aA C6aA C6A 118.2(4) yes
C8A C7A C6aA 120.0(5) yes
C8A C7A H7A 120 ?
C6aA C7A H7A 120 ?
C7A C8A C9A 121.2(5) yes
C7A C8A H8A 119 ?
C9A C8A H8A 119 ?
C8A C9A C10A 120.6(5) yes
C8A C9A H9A 120 ?
C10A C9A H9A 120 ?
O10A C10A C9A 119.4(4) yes
O10A C10A C10aA 120.7(4) yes
C9A C10A C10aA 119.9(5) yes
C10A O10A H10A 111(2) ?
C10A C10aA C6aA 117.7(4) yes
C10A C10aA C10bA 123.4(4) yes
C6aA C10aA C10bA 118.9(4) yes
N1A C10bA C4aA 121.3(4) yes
N1A C10bA C10aA 118.2(4) yes
C4aA C10bA C10aA 120.5(4) yes
C2B N1B C10bB 118.2(4) yes
C2B N1B H10B 132(2) ?
C10bB N1B H10B 111(2) ?
N1B C2B C3B 123.7(5) yes
N1B C2B H2B 118 ?
C3B C2B H2B 118 ?
C4B C3B C2B 118.9(5) yes
C4B C3B H3B 120 ?
C2B C3B H3B 120 ?
C3B C4B C4aB 120.2(5) yes
C3B C4B H4B 120 ?
C4aB C4B H4B 120 ?
C4B C4aB C5B 123.2(5) yes
C4B C4aB C10bB 118.3(5) yes
C5B C4aB C10bB 118.5(4) yes
C6B C5B C4aB 121.6(4) yes
C6B C5B H5B 119 ?
C4aB C5B H5B 119 ?
C5B C6B C6aB 121.9(5) yes
C5B C6B H6B 119 ?
C6aB C6B H6B 119 ?
C7B C6aB C10aB 120.0(4) yes
C7B C6aB C6B 121.4(4) yes
C10aB C6aB C6B 118.6(4) yes
C8B C7B C6aB 119.5(5) yes
C8B C7B H7B 120 ?
C6aB C7B H7B 120 ?
C7B C8B C9B 121.1(5) yes
C7B C8B H8B 119 ?
C9B C8B H8B 119 ?
C10B C9B C8B 121.0(5) yes
C10B C9B H9B 120 ?
C8B C9B H9B 120 ?
C9B C10B O10B 119.4(4) yes
C9B C10B C10aB 120.2(5) yes
O10B C10B C10aB 120.4(4) yes
C10B O10B H10B 110(2) ?
C6aB C10aB C10B 118.2(4) yes
C6aB C10aB C10bB 119.0(4) yes
C10B C10aB C10bB 122.9(4) yes
N1B C10bB C4aB 120.7(4) yes
N1B C10bB C10aB 118.7(4) yes
C4aB C10bB C10aB 120.5(4) yes

loop_
_geom_bond_atom_site_label_1
_geom_bond_atom_site_label_2
_geom_bond_distance
_geom_bond_publ_flag
N1A C2A 1.332(6) yes
N1A C10bA 1.368(5) yes
N1A H10A 1.45(5) ?
C2A C3A 1.380(6) yes
C2A H2A 0.93 ?
C3A C4A 1.365(6) yes
C3A H3A 0.93 ?
C4A C4aA 1.403(6) yes
C4A H4A 0.93 ?
C4aA C10bA 1.400(5) yes
C4aA C5A 1.435(6) yes
C5A C6A 1.347(7) yes
C5A H5A 0.93 ?
C6A C6aA 1.431(6) yes
C6A H6A 0.93 ?
C6aA C7A 1.394(6) yes
C6aA C10aA 1.421(6) yes
C7A C8A 1.363(7) yes
C7A H7A 0.93 ?
C8A C9A 1.372(7) yes
C8A H8A 0.93 ?
C9A C10A 1.394(7) yes
C9A H9A 0.93 ?
C10A O10A 1.368(5) yes
C10A C10aA 1.415(6) yes
O10A H10A 1.36(6) ?
C10aA C10bA 1.442(6) yes
N1B C2B 1.339(6) yes
N1B C10bB 1.371(5) yes
N1B H10B 1.41(4) ?
C2B C3B 1.373(8) yes
C2B H2B 0.93 ?
C3B C4B 1.365(7) yes
C3B H3B 0.93 ?
C4B C4aB 1.391(6) yes
C4B H4B 0.93 ?
C4aB C5B 1.415(6) yes
C4aB C10bB 1.417(6) yes
C5B C6B 1.344(7) yes
C5B H5B 0.93 ?
C6B C6aB 1.436(6) yes
C6B H6B 0.93 ?
C6aB C7B 1.405(6) yes
C6aB C10aB 1.412(6) yes
C7B C8B 1.368(7) yes
C7B H7B 0.93 ?
C8B C9B 1.377(7) yes
C8B H8B 0.93 ?
C9B C10B 1.362(6) yes
C9B H9B 0.93 ?
C10B O10B 1.367(5) yes
C10B C10aB 1.422(5) yes
O10B H10B 1.34(4) ?
C10aB C10bB 1.440(6) yes

loop_
_geom_torsion_atom_site_label_1
_geom_torsion_atom_site_label_2
_geom_torsion_atom_site_label_3
_geom_torsion_atom_site_label_4
_geom_torsion
C10bA N1A C2A C3A 0.2(7)
N1A C2A C3A C4A 0.1(8)
C2A C3A C4A C4aA 0.0(7)
C3A C4A C4aA C10bA -0.3(6)
C3A C4A C4aA C5A 179.5(5)
C10bA C4aA C5A C6A -1.3(7)
C4A C4aA C5A C6A 179.0(4)
C4aA C5A C6A C6aA 0.5(7)
C5A C6A C6aA C7A -178.1(5)
C5A C6A C6aA C10aA 0.8(7)
C10aA C6aA C7A C8A 0.7(7)
C6A C6aA C7A C8A 179.6(5)
C6aA C7A C8A C9A 0.9(8)
C7A C8A C9A C10A -0.4(8)
C8A C9A C10A O10A 178.7(5)
C8A C9A C10A C10aA -1.6(7)
O10A C10A C10aA C6aA -177.3(4)
C9A C10A C10aA C6aA 3.0(6)
O10A C10A C10aA C10bA 2.5(6)
C9A C10A C10aA C10bA -177.2(4)
C7A C6aA C10aA C10A -2.6(6)
C6A C6aA C10aA C10A 178.5(4)
C7A C6aA C10aA C10bA 177.6(4)
C6A C6aA C10aA C10bA -1.3(6)
C2A N1A C10bA C4aA -0.5(6)
C2A N1A C10bA C10aA 179.6(4)
C4A C4aA C10bA N1A 0.5(6)
C5A C4aA C10bA N1A -179.2(4)
C4A C4aA C10bA C10aA -179.5(4)
C5A C4aA C10bA C10aA 0.7(6)
C10A C10aA C10bA N1A 0.8(6)
C6aA C10aA C10bA N1A -179.5(4)
C10A C10aA C10bA C4aA -179.2(4)
C6aA C10aA C10bA C4aA 0.6(6)
C10bB N1B C2B C3B -0.2(7)
N1B C2B C3B C4B 0.1(8)
C2B C3B C4B C4aB -0.3(8)
C3B C4B C4aB C5B -179.6(5)
C3B C4B C4aB C10bB 0.5(7)
C4B C4aB C5B C6B -179.9(5)
C10bB C4aB C5B C6B 0.0(7)
C4aB C5B C6B C6aB 0.1(7)
C5B C6B C6aB C7B 179.1(4)
C5B C6B C6aB C10aB 0.1(7)
C10aB C6aB C7B C8B 0.1(7)
C6B C6aB C7B C8B -178.9(5)
C6aB C7B C8B C9B -0.7(7)
C7B C8B C9B C10B 0.7(8)
C8B C9B C10B O10B -178.7(4)
C8B C9B C10B C10aB -0.2(7)
C7B C6aB C10aB C10B 0.4(6)
C6B C6aB C10aB C10B 179.4(4)
C7B C6aB C10aB C10bB -179.2(4)
C6B C6aB C10aB C10bB -0.3(6)
C9B C10B C10aB C6aB -0.4(6)
O10B C10B C10aB C6aB 178.1(4)
C9B C10B C10aB C10bB 179.3(4)
O10B C10B C10aB C10bB -2.2(6)
C2B N1B C10bB C4aB 0.5(6)
C2B N1B C10bB C10aB -179.9(4)
C4B C4aB C10bB N1B -0.7(6)
C5B C4aB C10bB N1B 179.4(4)
C4B C4aB C10bB C10aB 179.7(4)
C5B C4aB C10bB C10aB -0.2(6)
C6aB C10aB C10bB N1B -179.3(4)
C10B C10aB C10bB N1B 1.0(6)
C6aB C10aB C10bB C4aB 0.3(6)
C10B C10aB C10bB C4aB -179.4(4)

loop_
_cod_related_entry_id
_cod_related_entry_database
_cod_related_entry_code
1 ChemSpider 10654645
